data_7050029
loop_
_publ_author_name
'Ooyama, Yousuke'
'Yoshida, Katsuhira'

_publ_section_title
;
 Heterocyclic quinol-type fluorophores. Dramatic solid-state
 fluorescence enhancement behaviour of imidazoanthraquinol-type
 clathrate hosts upon inclusion of various kinds of organic solvent
 molecules
;
_journal_issue 9
_journal_name_full 'New Journal of Chemistry'
_journal_page_first 1204
_journal_paper_doi 10.1039/b411591k
_journal_volume 29
_journal_year 2005
_chemical_formula_sum 'C28 H31 N3 O3'
_chemical_formula_weight 457.57
_space_group_IT_number 14
_symmetry_cell_setting monoclinic
_symmetry_Int_Tables_number 14
_symmetry_space_group_name_Hall '-P 2yn'
_symmetry_space_group_name_H-M 'P 1 21/n 1'
_audit_creation_date 'Sun Jun 19 19:16:29 2005'
_audit_creation_method 'by teXsan'
_cell_angle_alpha 90
_cell_angle_beta 96.81(2)
_cell_angle_gamma 90
_cell_formula_units_Z 4
_cell_length_a 7.957(3)
_cell_length_b 20.750(2)
_cell_length_c 14.977(2)
_cell_measurement_reflns_used 25
_cell_measurement_temperature 296.2
_cell_measurement_theta_max 14.6
_cell_measurement_theta_min 13.9
_cell_volume 2455.4(10)
_computing_cell_refinement 'MSC/AFC Diffractometer Control'
_computing_data_collection 'MSC/AFC Diffractometer Control'
_computing_data_reduction 'teXsan Ver. 1.11'
_computing_publication_material 'teXsan Ver. 1.11'
_computing_structure_refinement 'teXsan Ver. 1.10'
_computing_structure_solution DirectMethod
_diffrn_measurement_device_type 'Rigaku AFC7S'
_diffrn_measurement_method \w-2\q
_diffrn_orient_matrix_UB_11 -0.00340
_diffrn_orient_matrix_UB_12 -0.04806
_diffrn_orient_matrix_UB_13 -0.00471
_diffrn_orient_matrix_UB_21 0.06103
_diffrn_orient_matrix_UB_22 -0.00347
_diffrn_orient_matrix_UB_23 0.06215
_diffrn_orient_matrix_UB_31 -0.11084
_diffrn_orient_matrix_UB_32 -0.00044
_diffrn_orient_matrix_UB_33 0.02525
_diffrn_radiation_detector 'scintillation counter'
_diffrn_radiation_monochromator graphite
_diffrn_radiation_source 'Rigaku sealed tube'
_diffrn_radiation_type 'Mo K\a'
_diffrn_radiation_wavelength 0.7107
_diffrn_reflns_av_R_equivalents 0.016
_diffrn_reflns_limit_h_max 0
_diffrn_reflns_limit_h_min -9
_diffrn_reflns_limit_k_max 24
_diffrn_reflns_limit_k_min 0
_diffrn_reflns_limit_l_max 17
_diffrn_reflns_limit_l_min -17
_diffrn_reflns_number 4809
_diffrn_reflns_theta_full 25
_diffrn_reflns_theta_max 25
_diffrn_standards_decay_% 0.00
_diffrn_standards_interval_count 150
_diffrn_standards_number 3
_exptl_absorpt_coefficient_mu 0.081
_exptl_absorpt_correction_T_max 0.953
_exptl_absorpt_correction_T_min 0.953
_exptl_absorpt_correction_type psi-scan
_exptl_crystal_colour yellow
_exptl_crystal_density_diffrn 1.238
_exptl_crystal_density_method 'not measured'
_exptl_crystal_description prismatic
_exptl_crystal_F_000 976.00
_exptl_crystal_size_max 0.700
_exptl_crystal_size_mid 0.600
_exptl_crystal_size_min 0.600
_refine_diff_density_max 0.14
_refine_diff_density_min -0.10
_refine_ls_extinction_coef 0.011(1)
_refine_ls_extinction_method 'Zachariasen(1967) type 2 Gaussian isotropic'
_refine_ls_goodness_of_fit_ref 1.439
_refine_ls_matrix_type full
_refine_ls_number_parameters 412
_refine_ls_number_reflns 3698
_refine_ls_R_factor_all 0.0635
_refine_ls_R_factor_gt 0.0465
_refine_ls_shift/su_max 0.0049
_refine_ls_structure_factor_coef Fsqd
_refine_ls_weighting_details 'w = 1/[\s^2^(Fo^2^) + (0.04000(Max(Fo^2^,0) + 2Fc^2^)/3)^2^]'
_refine_ls_weighting_scheme calc
_refine_ls_wR_factor_gt 0.1153
_refine_ls_wR_factor_ref 0.1216
_reflns_number_gt 2628
_reflns_number_total 3698
_reflns_threshold_expression >2sigma(I)
_cod_data_source_file b411591k.txt
_cod_data_source_block 2a-ethanol
_cod_depositor_comments
;
The following automatic conversions were performed:
'_refine_ls_matrix_type' value 'Full' changed to 'full' according to
'/home/saulius/struct/CIF-dictionaries/cif_core.dic' dictionary named
'cif_core.dic' version 2.4.1 from 2010-06-29.

Automatic conversion script
Id: cif_fix_enum 1527 2010-12-29 10:47:43Z saulius 
;
_cod_original_cell_volume 2455.2(10)
_cod_original_formula_sum 'C28 H31 N3 O3 '
_cod_database_code 7050029

loop_
_symmetry_equiv_pos_as_xyz
x,y,z
1/2-x,1/2+y,1/2-z
-x,-y,-z
1/2+x,1/2-y,1/2+z

loop_
_atom_site_label
_atom_site_type_symbol
_atom_site_fract_x
_atom_site_fract_y
_atom_site_fract_z
_atom_site_U_iso_or_equiv
_atom_site_adp_type
_atom_site_occupancy
_atom_site_calc_flag
_atom_site_refinement_flags
_atom_site_disorder_assembly
_atom_site_disorder_group
O(1) O 0.0514(2) -0.19715(8) 0.9560(1) 0.0636(6) Uani 1.00 d . . .
O(2) O -0.2158(3) -0.0926(1) 0.6394(1) 0.0887(7) Uani 1.00 d . . .
O(3) O 0.2482(4) 0.1572(1) 0.9865(2) 0.1026(9) Uani 1.00 d . . .
N(1) N 0.2287(2) -0.08345(9) 0.9958(1) 0.0496(5) Uani 1.00 d . . .
N(2) N 0.2311(2) 0.02345(10) 0.9799(1) 0.0523(6) Uani 1.00 d . . .
N(3) N 0.6989(3) -0.0130(1) 1.3662(1) 0.0692(7) Uani 1.00 d . . .
C(1) C 0.0475(3) -0.1788(1) 0.8628(1) 0.0519(6) Uani 1.00 d . . .
C(2) C -0.1019(3) -0.2120(1) 0.8106(2) 0.0553(7) Uani 1.00 d . . .
C(3) C -0.1447(3) -0.2748(1) 0.8329(2) 0.0673(9) Uani 1.00 d . . .
C(4) C -0.2754(4) -0.3069(2) 0.7824(2) 0.083(1) Uani 1.00 d . . .
C(5) C -0.3637(4) -0.2778(2) 0.7085(3) 0.091(1) Uani 1.00 d . . .
C(6) C -0.3221(4) -0.2163(2) 0.6853(2) 0.079(1) Uani 1.00 d . . .
C(7) C -0.1928(3) -0.1825(1) 0.7366(2) 0.0598(7) Uani 1.00 d . . .
C(8) C -0.1567(3) -0.1149(1) 0.7120(2) 0.0626(8) Uani 1.00 d . . .
C(9) C -0.0518(3) -0.0760(1) 0.7796(1) 0.0528(7) Uani 1.00 d . . .
C(10) C -0.0488(3) -0.0084(1) 0.7702(2) 0.0606(8) Uani 1.00 d . . .
C(11) C 0.0406(3) 0.0303(1) 0.8323(2) 0.0590(8) Uani 1.00 d . . .
C(12) C 0.1303(3) 0.0005(1) 0.9060(1) 0.0489(6) Uani 1.00 d . . .
C(13) C 0.1298(3) -0.0669(1) 0.9166(1) 0.0454(6) Uani 1.00 d . . .
C(14) C 0.0373(3) -0.1061(1) 0.8535(1) 0.0482(6) Uani 1.00 d . . .
C(15) C 0.2871(3) -0.0279(1) 1.0317(1) 0.0487(6) Uani 1.00 d . . .
C(16) C 0.3949(3) -0.0224(1) 1.1168(1) 0.0492(6) Uani 1.00 d . . .
C(17) C 0.4521(3) 0.0363(1) 1.1536(2) 0.0559(7) Uani 1.00 d . . .
C(18) C 0.5500(3) 0.0400(1) 1.2355(2) 0.0593(8) Uani 1.00 d . . .
C(19) C 0.5990(3) -0.0154(1) 1.2853(2) 0.0565(7) Uani 1.00 d . . .
C(20) C 0.5411(3) -0.0746(1) 1.2477(2) 0.0631(8) Uani 1.00 d . . .
C(21) C 0.4421(3) -0.0773(1) 1.1665(2) 0.0596(8) Uani 1.00 d . . .
C(22) C 0.7714(4) 0.0468(2) 1.4043(2) 0.0749(10) Uani 1.00 d . . .
C(23) C 0.6606(5) 0.0785(2) 1.4663(3) 0.097(1) Uani 1.00 d . . .
C(24) C 0.7351(4) -0.0709(2) 1.4213(2) 0.078(1) Uani 1.00 d . . .
C(25) C 0.8844(5) -0.1087(2) 1.3968(3) 0.096(1) Uani 1.00 d . . .
C(26) C 0.2121(4) -0.2024(2) 0.8286(2) 0.0681(9) Uani 1.00 d . . .
C(27) C 0.3893(5) 0.2012(2) 0.9907(2) 0.113(1) Uani 1.00 d . . .
C(28) C 0.3693(7) 0.2413(2) 0.9166(3) 0.171(2) Uani 1.00 d . . .
H(1) H 0.124(4) -0.172(1) 0.989(2) 0.10(1) Uiso 1.00 calc . . .
H(2) H 0.255(3) 0.068(1) 0.988(2) 0.096(10) Uiso 1.00 calc . . .
H(3) H -0.085(3) -0.296(1) 0.888(2) 0.075(8) Uiso 1.00 calc . . .
H(4) H -0.306(4) -0.349(2) 0.803(2) 0.12(1) Uiso 1.00 calc . . .
H(5) H -0.455(4) -0.302(1) 0.665(2) 0.106(10) Uiso 1.00 calc . . .
H(6) H -0.378(3) -0.191(1) 0.635(2) 0.090(9) Uiso 1.00 calc . . .
H(7) H -0.116(3) 0.009(1) 0.717(2) 0.061(7) Uiso 1.00 calc . . .
H(8) H 0.041(3) 0.076(1) 0.826(1) 0.058(7) Uiso 1.00 calc . . .
H(9) H 0.418(3) 0.076(1) 1.121(2) 0.064(7) Uiso 1.00 calc . . .
H(10) H 0.586(3) 0.082(1) 1.257(2) 0.066(7) Uiso 1.00 calc . . .
H(11) H 0.576(3) -0.115(1) 1.278(2) 0.091(9) Uiso 1.00 calc . . .
H(12) H 0.398(3) -0.117(1) 1.144(2) 0.065(7) Uiso 1.00 calc . . .
H(13) H 0.885(3) 0.037(1) 1.438(2) 0.082(8) Uiso 1.00 calc . . .
H(14) H 0.789(3) 0.078(1) 1.355(2) 0.076(8) Uiso 1.00 calc . . .
H(15) H 0.543(4) 0.088(1) 1.430(2) 0.11(1) Uiso 1.00 calc . . .
H(16) H 0.717(4) 0.121(2) 1.491(2) 0.12(1) Uiso 1.00 calc . . .
H(17) H 0.661(5) 0.052(2) 1.523(3) 0.14(2) Uiso 1.00 calc . . .
H(18) H 0.757(3) -0.056(1) 1.485(2) 0.095(9) Uiso 1.00 calc . . .
H(19) H 0.627(4) -0.100(1) 1.418(2) 0.091(9) Uiso 1.00 calc . . .
H(20) H 0.862(3) -0.126(1) 1.333(2) 0.091(10) Uiso 1.00 calc . . .
H(21) H 0.995(5) -0.081(2) 1.407(2) 0.13(1) Uiso 1.00 calc . . .
H(22) H 0.906(4) -0.143(2) 1.444(3) 0.14(1) Uiso 1.00 calc . . .
H(23) H 0.312(3) -0.180(1) 0.860(2) 0.071(8) Uiso 1.00 calc . . .
H(24) H 0.211(3) -0.193(1) 0.762(2) 0.090(9) Uiso 1.00 calc . . .
H(25) H 0.220(4) -0.252(2) 0.841(2) 0.10(1) Uiso 1.00 calc . . .
H(26) H 0.148(5) 0.174(2) 1.000(2) 0.14(2) Uiso 1.00 calc . . .
H(27) H 0.4909 0.1772 0.9911 0.1344 Uiso 1.00 calc . . .
H(28) H 0.3931 0.2259 1.0442 0.1344 Uiso 1.00 calc . . .
H(29) H 0.4589 0.2712 0.9168 0.2023 Uiso 1.00 calc . . .
H(30) H 0.2640 0.2655 0.9144 0.2023 Uiso 1.00 calc . . .
H(31) H 0.3619 0.2169 0.8613 0.2023 Uiso 1.00 calc . . .

loop_
_atom_site_aniso_label
_atom_site_aniso_U_11
_atom_site_aniso_U_22
_atom_site_aniso_U_33
_atom_site_aniso_U_12
_atom_site_aniso_U_13
_atom_site_aniso_U_23
O(1) 0.080(1) 0.054(1) 0.054(1) -0.0033(9) -0.0047(9) 0.0057(8)
O(2) 0.099(1) 0.106(2) 0.055(1) -0.005(1) -0.018(1) 0.014(1)
O(3) 0.108(2) 0.057(1) 0.152(2) -0.008(1) 0.053(2) -0.010(1)
N(1) 0.050(1) 0.052(1) 0.047(1) 0.0007(9) 0.0047(8) -0.0003(9)
N(2) 0.055(1) 0.047(1) 0.056(1) 0.0006(9) 0.0116(9) 0.0016(10)
N(3) 0.072(1) 0.079(2) 0.054(1) -0.005(1) -0.003(1) -0.006(1)
C(1) 0.056(1) 0.050(1) 0.049(1) 0.006(1) 0.002(1) 0.000(1)
C(2) 0.053(1) 0.059(1) 0.054(1) 0.006(1) 0.008(1) -0.008(1)
C(3) 0.071(2) 0.061(2) 0.069(2) -0.003(1) 0.005(1) -0.007(1)
C(4) 0.081(2) 0.072(2) 0.095(2) -0.010(2) 0.007(2) -0.014(2)
C(5) 0.079(2) 0.087(2) 0.103(3) -0.015(2) -0.007(2) -0.022(2)
C(6) 0.070(2) 0.093(2) 0.071(2) -0.001(2) -0.012(2) -0.010(2)
C(7) 0.057(1) 0.069(2) 0.053(1) 0.001(1) 0.002(1) -0.009(1)
C(8) 0.055(1) 0.083(2) 0.048(1) 0.006(1) 0.001(1) 0.002(1)
C(9) 0.050(1) 0.061(2) 0.048(1) 0.006(1) 0.009(1) 0.006(1)
C(10) 0.058(1) 0.072(2) 0.051(1) 0.009(1) 0.005(1) 0.015(1)
C(11) 0.062(1) 0.052(2) 0.064(2) 0.009(1) 0.013(1) 0.012(1)
C(12) 0.047(1) 0.051(1) 0.050(1) 0.004(1) 0.013(1) 0.002(1)
C(13) 0.046(1) 0.047(1) 0.044(1) 0.0054(10) 0.0093(10) 0.0048(10)
C(14) 0.047(1) 0.054(1) 0.045(1) 0.0055(10) 0.0108(10) 0.001(1)
C(15) 0.045(1) 0.054(1) 0.049(1) 0.001(1) 0.0120(10) 0.001(1)
C(16) 0.046(1) 0.056(1) 0.047(1) -0.003(1) 0.0091(10) -0.002(1)
C(17) 0.057(1) 0.054(1) 0.057(1) -0.002(1) 0.010(1) 0.001(1)
C(18) 0.061(2) 0.055(2) 0.062(2) -0.008(1) 0.009(1) -0.007(1)
C(19) 0.051(1) 0.068(2) 0.050(1) -0.004(1) 0.007(1) -0.005(1)
C(20) 0.069(2) 0.060(2) 0.058(2) -0.006(1) -0.003(1) 0.003(1)
C(21) 0.062(2) 0.059(2) 0.057(1) -0.007(1) 0.000(1) 0.000(1)
C(22) 0.062(2) 0.094(2) 0.067(2) -0.011(2) -0.002(1) -0.015(2)
C(23) 0.088(3) 0.113(3) 0.089(3) 0.005(2) 0.003(2) -0.034(2)
C(24) 0.082(2) 0.098(2) 0.052(2) -0.007(2) 0.001(1) 0.006(2)
C(25) 0.090(3) 0.106(3) 0.087(3) 0.014(2) -0.006(2) 0.009(2)
C(26) 0.057(2) 0.064(2) 0.083(2) 0.010(1) 0.006(1) -0.010(2)
C(27) 0.109(3) 0.132(3) 0.098(3) 0.032(3) 0.006(2) -0.014(2)
C(28) 0.230(6) 0.143(4) 0.150(4) 0.032(4) 0.063(4) 0.058(3)

loop_
_atom_type_symbol
_atom_type_description
_atom_type_scat_dispersion_real
_atom_type_scat_dispersion_imag
_atom_type_scat_source
C C 0.0033 0.0002 'International Tables Vol C Tables 4.2.6.8 and 6.1.1.1'
H H 0.0000 0.0000 'International Tables Vol C Table 6.1.1.2'
N N 0.0061 0.0033 'International Tables Vol C Tables 4.2.6.8 and 6.1.1.1'
O O 0.0106 0.0060 'International Tables Vol C Tables 4.2.6.8 and 6.1.1.1'

loop_
_geom_angle_atom_site_label_1
_geom_angle_atom_site_label_2
_geom_angle_atom_site_label_3
_geom_angle
_geom_angle_site_symmetry_1
_geom_angle_site_symmetry_2
_geom_angle_site_symmetry_3
_geom_angle_publ_flag
C(13) N(1) C(15) 105.5(2) 1_555 1_555 1_555 yes
C(12) N(2) C(15) 108.0(2) 1_555 1_555 1_555 yes
C(19) N(3) C(22) 122.6(2) 1_555 1_555 1_555 yes
C(19) N(3) C(24) 121.6(2) 1_555 1_555 1_555 yes
C(22) N(3) C(24) 115.8(2) 1_555 1_555 1_555 yes
O(1) C(1) C(2) 107.8(2) 1_555 1_555 1_555 yes
O(1) C(1) C(14) 110.2(2) 1_555 1_555 1_555 yes
O(1) C(1) C(26) 108.4(2) 1_555 1_555 1_555 yes
C(2) C(1) C(14) 112.1(2) 1_555 1_555 1_555 yes
C(2) C(1) C(26) 109.3(2) 1_555 1_555 1_555 yes
C(14) C(1) C(26) 109.0(2) 1_555 1_555 1_555 yes
C(1) C(2) C(3) 120.1(2) 1_555 1_555 1_555 yes
C(1) C(2) C(7) 121.0(2) 1_555 1_555 1_555 yes
C(3) C(2) C(7) 118.8(2) 1_555 1_555 1_555 yes
C(2) C(3) C(4) 120.4(3) 1_555 1_555 1_555 yes
C(3) C(4) C(5) 120.6(3) 1_555 1_555 1_555 yes
C(4) C(5) C(6) 119.6(3) 1_555 1_555 1_555 yes
C(5) C(6) C(7) 120.8(3) 1_555 1_555 1_555 yes
C(2) C(7) C(6) 119.8(3) 1_555 1_555 1_555 yes
C(2) C(7) C(8) 121.0(2) 1_555 1_555 1_555 yes
C(6) C(7) C(8) 119.2(2) 1_555 1_555 1_555 yes
O(2) C(8) C(7) 120.8(2) 1_555 1_555 1_555 yes
O(2) C(8) C(9) 122.0(3) 1_555 1_555 1_555 yes
C(7) C(8) C(9) 117.1(2) 1_555 1_555 1_555 yes
C(8) C(9) C(10) 119.4(2) 1_555 1_555 1_555 yes
C(8) C(9) C(14) 119.7(2) 1_555 1_555 1_555 yes
C(10) C(9) C(14) 120.9(2) 1_555 1_555 1_555 yes
C(9) C(10) C(11) 122.1(2) 1_555 1_555 1_555 yes
C(10) C(11) C(12) 117.2(2) 1_555 1_555 1_555 yes
N(2) C(12) C(11) 133.1(2) 1_555 1_555 1_555 yes
N(2) C(12) C(13) 105.2(2) 1_555 1_555 1_555 yes
C(11) C(12) C(13) 121.7(2) 1_555 1_555 1_555 yes
N(1) C(13) C(12) 109.5(2) 1_555 1_555 1_555 yes
N(1) C(13) C(14) 129.6(2) 1_555 1_555 1_555 yes
C(12) C(13) C(14) 120.9(2) 1_555 1_555 1_555 yes
C(1) C(14) C(9) 122.5(2) 1_555 1_555 1_555 yes
C(1) C(14) C(13) 120.1(2) 1_555 1_555 1_555 yes
C(9) C(14) C(13) 117.2(2) 1_555 1_555 1_555 yes
N(1) C(15) N(2) 111.8(2) 1_555 1_555 1_555 yes
N(1) C(15) C(16) 124.2(2) 1_555 1_555 1_555 yes
N(2) C(15) C(16) 123.9(2) 1_555 1_555 1_555 yes
C(15) C(16) C(17) 123.1(2) 1_555 1_555 1_555 yes
C(15) C(16) C(21) 120.0(2) 1_555 1_555 1_555 yes
C(17) C(16) C(21) 116.8(2) 1_555 1_555 1_555 yes
C(16) C(17) C(18) 121.8(2) 1_555 1_555 1_555 yes
C(17) C(18) C(19) 121.4(2) 1_555 1_555 1_555 yes
N(3) C(19) C(18) 122.5(2) 1_555 1_555 1_555 yes
N(3) C(19) C(20) 121.0(2) 1_555 1_555 1_555 yes
C(18) C(19) C(20) 116.6(2) 1_555 1_555 1_555 yes
C(19) C(20) C(21) 121.2(2) 1_555 1_555 1_555 yes
C(16) C(21) C(20) 122.2(2) 1_555 1_555 1_555 yes
N(3) C(22) C(23) 112.4(3) 1_555 1_555 1_555 yes
N(3) C(24) C(25) 113.4(3) 1_555 1_555 1_555 yes
O(3) C(27) C(28) 109.4(4) 1_555 1_555 1_555 yes

loop_
_geom_bond_atom_site_label_1
_geom_bond_atom_site_label_2
_geom_bond_distance
_geom_bond_site_symmetry_1
_geom_bond_site_symmetry_2
_geom_bond_publ_flag
O(1) C(1) 1.444(3) 1_555 1_555 yes
O(2) C(8) 1.223(3) 1_555 1_555 yes
O(3) C(27) 1.441(4) 1_555 1_555 yes
N(1) C(13) 1.386(3) 1_555 1_555 yes
N(1) C(15) 1.332(3) 1_555 1_555 yes
N(2) C(12) 1.372(3) 1_555 1_555 yes
N(2) C(15) 1.362(3) 1_555 1_555 yes
N(3) C(19) 1.369(3) 1_555 1_555 yes
N(3) C(22) 1.456(3) 1_555 1_555 yes
N(3) C(24) 1.466(4) 1_555 1_555 yes
C(1) C(2) 1.509(3) 1_555 1_555 yes
C(1) C(14) 1.515(3) 1_555 1_555 yes
C(1) C(26) 1.541(3) 1_555 1_555 yes
C(2) C(3) 1.398(4) 1_555 1_555 yes
C(2) C(7) 1.391(3) 1_555 1_555 yes
C(3) C(4) 1.382(4) 1_555 1_555 yes
C(4) C(5) 1.378(4) 1_555 1_555 yes
C(5) C(6) 1.373(4) 1_555 1_555 yes
C(6) C(7) 1.398(3) 1_555 1_555 yes
C(7) C(8) 1.488(4) 1_555 1_555 yes
C(8) C(9) 1.474(3) 1_555 1_555 yes
C(9) C(10) 1.410(3) 1_555 1_555 yes
C(9) C(14) 1.390(3) 1_555 1_555 yes
C(10) C(11) 1.364(4) 1_555 1_555 yes
C(11) C(12) 1.388(3) 1_555 1_555 yes
C(12) C(13) 1.408(3) 1_555 1_555 yes
C(13) C(14) 1.390(3) 1_555 1_555 yes
C(15) C(16) 1.454(3) 1_555 1_555 yes
C(16) C(17) 1.392(3) 1_555 1_555 yes
C(16) C(21) 1.387(3) 1_555 1_555 yes
C(17) C(18) 1.375(3) 1_555 1_555 yes
C(18) C(19) 1.402(3) 1_555 1_555 yes
C(19) C(20) 1.405(3) 1_555 1_555 yes
C(20) C(21) 1.369(3) 1_555 1_555 yes
C(22) C(23) 1.506(4) 1_555 1_555 yes
C(24) C(25) 1.504(5) 1_555 1_555 yes
C(27) C(28) 1.380(5) 1_555 1_555 yes
